data_1524363
loop_
_publ_author_name
'Fischer, R.'
'Haelg, W.'
'Schlapbach, L.'
'Andresen, A.F.'
'Stucki, F.'

_publ_section_title
;
 Deuterium storage in Fe Ti. Measurement of desorption isotherms and
 structural studies by means of neutron diffraction
;
_journal_name_full 'Materials Research Bulletin'
_journal_page_first 931
_journal_page_last 946
_journal_volume 13
_journal_year 1978
_chemical_formula_sum 'D0.19 Fe H0.69 Ti'
_chemical_name_systematic 'Fe Ti H0.69 D0.19'
_space_group_IT_number 17
_symmetry_space_group_name_Hall 'P 2c 2'
_symmetry_space_group_name_H-M 'P 2 2 21'
_cell_angle_alpha 90
_cell_angle_beta 90
_cell_angle_gamma 90
_cell_formula_units_Z 2
_cell_length_a 2.976
_cell_length_b 4.514
_cell_length_c 4.378
_cell_volume 58.813
_citation_journal_id_ASTM MRBUAC
_cod_data_source_file Fischer_MRBUAC_1978_375.cif
_cod_data_source_block H0.69D0.19Fe1Ti1
_cod_original_cell_volume 58.81258
_cod_original_formula_sum 'H0.69 D0.19 Fe1 Ti1'
_cod_database_code 1524363

loop_
_symmetry_equiv_pos_as_xyz
x,y,z
-x,-y,z+1/2
x,-y,-z
-x,y,-z+1/2

loop_
_atom_site_label
_atom_site_type_symbol
_atom_site_fract_x
_atom_site_fract_y
_atom_site_fract_z
_atom_site_occupancy
_atom_site_U_iso_or_equiv
Fe1 Fe 0 0.289 0.25 1 0.0
H1 H 0 0 0 0.69 0.0
D2 D 0.5 0.3 0.25 0 0.0
D1 D 0 0 0 0.19 0.0
Ti1 Ti 0.5 0.757 0.25 1 0.0
